data_2005514
loop_
_publ_author_name
'Ozturk, T.'
'Wallis, J. D.'

_publ_section_title
;
 6-(4-Methoxyphenyl)thieno[2,3-<i>d</i>][1,3]dithiole-2-thione at 150K
;
_journal_issue 10
_journal_name_full 'Acta Crystallographica Section C'
_journal_page_first 2552
_journal_page_last 2554
_journal_paper_doi 10.1107/S0108270196005264
_journal_volume 52
_journal_year 1996
_chemical_formula_sum 'C12 H8 O S4'
_chemical_formula_weight 296.42
_chemical_name_systematic
;
6-(4-Methoxyphenyl)thieno[2,3-d]-1,3-dithiole-2-thione
;
_space_group_IT_number 14
_symmetry_cell_setting monoclinic
_symmetry_space_group_name_Hall '-P 2yab'
_symmetry_space_group_name_H-M 'P 1 21/a 1'
_audit_creation_method SHELXL
_cell_angle_alpha 90.00
_cell_angle_beta 104.38(1)
_cell_angle_gamma 90.00
_cell_formula_units_Z 4
_cell_length_a 7.495(1)
_cell_length_b 12.180(1)
_cell_length_c 13.750(1)
_cell_measurement_reflns_used 250
_cell_measurement_temperature 150(2)
_cell_measurement_theta_max 25.0
_cell_measurement_theta_min 2.3
_cell_volume 1215.9(2)
_computing_cell_refinement SADONL
_computing_data_collection 'SADONL (Pflugrath & Messerschmidt, 1989)'
_computing_data_reduction SADONL
_computing_molecular_graphics 'ZORTEP (Johnson, 1965)'
_computing_publication_material SHELXL93
_computing_structure_refinement 'SHELXL93 (Sheldrick, 1993)'
_computing_structure_solution 'SHELXS86 (Sheldrick, 1985)'
_diffrn_measurement_device 'Enraf Nonius FAST system'
_diffrn_measurement_method 'Method: see Danopoulos, Wilkinson, Hussain-Bates & Hursthouse (1991)'
_diffrn_radiation_monochromator graphite
_diffrn_radiation_source 'rotating anode source'
_diffrn_radiation_type MoK\a
_diffrn_radiation_wavelength 0.71069
_diffrn_reflns_av_R_equivalents 0.0754
_diffrn_reflns_av_sigmaI/netI 0.0742
_diffrn_reflns_limit_h_max 8
_diffrn_reflns_limit_h_min -6
_diffrn_reflns_limit_k_max 13
_diffrn_reflns_limit_k_min -13
_diffrn_reflns_limit_l_max 15
_diffrn_reflns_limit_l_min -16
_diffrn_reflns_number 4990
_diffrn_reflns_theta_max 25.03
_diffrn_reflns_theta_min 2.27
_exptl_absorpt_coefficient_mu 0.758
_exptl_absorpt_correction_T_max 1.00
_exptl_absorpt_correction_T_min 0.80
_exptl_absorpt_correction_type 'refdelf (Walker & Stuart, 1983)'
_exptl_crystal_colour yellow
_exptl_crystal_density_diffrn 1.619
_exptl_crystal_density_meas ?
_exptl_crystal_description plate
_exptl_crystal_F_000 608
_exptl_crystal_size_max 0.42
_exptl_crystal_size_mid 0.27
_exptl_crystal_size_min 0.10
_refine_diff_density_max 0.927
_refine_diff_density_min -0.616
_refine_ls_extinction_method none
_refine_ls_goodness_of_fit_all 1.011
_refine_ls_goodness_of_fit_obs 1.098
_refine_ls_hydrogen_treatment refall
_refine_ls_matrix_type full
_refine_ls_number_parameters 186
_refine_ls_number_reflns 1826
_refine_ls_number_restraints 0
_refine_ls_restrained_S_all 1.011
_refine_ls_restrained_S_obs 1.098
_refine_ls_R_factor_all 0.0632
_refine_ls_R_factor_obs 0.0551
_refine_ls_shift/esd_max 0.054
_refine_ls_shift/esd_mean 0.009
_refine_ls_structure_factor_coef Fsqd
_refine_ls_weighting_details 'w = 1/[\s^2^(Fo^2^)+(0.0885P)^2^] where P=(Fo^2^+2Fc^2^)/3'
_refine_ls_weighting_scheme calc
_refine_ls_wR_factor_all 0.1312
_refine_ls_wR_factor_obs 0.1288
_reflns_number_observed 1522
_reflns_number_total 1826
_reflns_observed_criterion >2sigma(I)
_cod_data_source_file ha1162.cif
_cod_data_source_block turan2
_cod_depositor_comments
;
The following automatic conversions were performed:

'_diffrn_ambient_temperature' value 'no' was changed to '?' - the
value is undefined or not given.

Automatic conversion script
Id: cif_fix_values 1715 2011-07-08 13:25:40Z adriana 

The following automatic conversions were performed:

'_exptl_crystal_density_meas' value 'not measured' was changed to '?'
- the value is perceived as not measured.

Automatic conversion script
Id: cif_fix_values 3008 2015-01-20 13:52:24Z robertas 

The following automatic conversions were performed:

'_refine_ls_weighting_scheme' value 'calc w =
1/[\s^2^(Fo^2^)+(0.0885P)^2^] where P=(Fo^2^+2Fc^2^)/3' was changed
to 'calc'. New tag '_refine_ls_weighting_details' was created. The
value of the new tag was set to 'w = 1/[\s^2^(Fo^2^)+(0.0885P)^2^]
where P=(Fo^2^+2Fc^2^)/3'.

Automatic conversion script
Id: cif_fix_values 3143 2015-03-26 13:38:13Z robertas 
;
_cod_original_sg_symbol_H-M 'P 21/a'
_cod_database_code 2005514

loop_
_symmetry_equiv_pos_as_xyz
'x, y, z'
'-x+1/2, y+1/2, -z'
'-x, -y, -z'
'x-1/2, -y-1/2, z'

loop_
_atom_site_aniso_label
_atom_site_aniso_U_11
_atom_site_aniso_U_22
_atom_site_aniso_U_33
_atom_site_aniso_U_12
_atom_site_aniso_U_13
_atom_site_aniso_U_23
S1 0.0217(5) 0.0323(6) 0.0186(5) 0.0005(3) 0.0041(4) 0.0037(4)
S2 0.0330(6) 0.0534(7) 0.0279(6) 0.0097(4) 0.0051(4) 0.0144(5)
S3 0.0238(5) 0.0519(7) 0.0173(5) 0.0023(4) 0.0023(4) -0.0020(4)
S4 0.0299(6) 0.0365(6) 0.0257(6) -0.0051(4) 0.0035(4) -0.0087(4)
O1 0.0312(13) 0.0303(15) 0.0168(14) -0.0015(10) 0.0011(10) 0.0004(11)
C1 0.015(2) 0.051(3) 0.024(2) 0.001(2) 0.011(2) 0.000(2)
C2 0.020(2) 0.038(2) 0.023(2) -0.0009(15) 0.0047(15) -0.005(2)
C3 0.023(2) 0.030(2) 0.027(2) -0.002(2) 0.009(2) 0.000(2)
C4 0.014(2) 0.029(2) 0.025(2) 0.0012(13) 0.0076(14) -0.004(2)
C5 0.017(2) 0.033(2) 0.026(2) -0.0001(14) 0.0077(15) -0.002(2)
C6 0.015(2) 0.024(2) 0.023(2) 0.0047(13) 0.0065(14) 0.0008(15)
C7 0.023(2) 0.021(2) 0.022(2) 0.0010(14) 0.0028(14) 0.003(2)
C8 0.026(2) 0.022(2) 0.019(2) 0.0043(14) 0.0077(15) 0.010(2)
C9 0.014(2) 0.029(2) 0.020(2) 0.0061(13) 0.0012(13) -0.001(2)
C10 0.015(2) 0.025(2) 0.023(2) 0.0000(14) 0.0048(14) 0.0040(15)
C11 0.021(2) 0.025(2) 0.019(2) 0.0008(14) 0.0083(14) 0.004(2)
C12 0.036(2) 0.051(3) 0.018(2) -0.003(2) 0.000(2) 0.006(2)

loop_
_atom_site_label
_atom_site_occupancy
_atom_site_fract_x
_atom_site_fract_y
_atom_site_fract_z
_atom_site_U_iso_or_equiv
_atom_site_thermal_displace_type
_atom_site_calc_flag
_atom_site_type_symbol
S1 1 0.09374(12) 0.26719(8) 0.72981(7) 0.0244(3) Uani d S
S2 1 -0.10318(13) 0.38504(9) 0.54524(7) 0.0386(3) Uani d S
S3 1 -0.11270(11) 0.14127(9) 0.55835(7) 0.0315(3) Uani d S
S4 1 -0.02150(12) -0.06915(8) 0.68906(7) 0.0313(3) Uani d S
O1 1 0.5550(3) 0.2029(2) 1.2154(2) 0.0269(6) Uani d O
C1 1 -0.0464(5) 0.2706(3) 0.6073(3) 0.0289(9) Uani d C
C2 1 -0.0098(4) 0.0687(3) 0.6659(3) 0.0270(9) Uani d C
C3 1 0.1075(5) -0.0493(3) 0.8093(3) 0.0264(9) Uani d C
C4 1 0.1575(4) 0.0571(3) 0.8333(3) 0.0218(8) Uani d C
C5 1 0.0882(4) 0.1252(3) 0.7472(3) 0.0247(9) Uani d C
C6 1 0.2632(4) 0.0933(3) 0.9331(2) 0.0204(8) Uani d C
C7 1 0.2560(4) 0.0340(3) 1.0193(3) 0.0224(8) Uani d C
C8 1 0.3515(4) 0.0668(3) 1.1139(3) 0.0220(8) Uani d C
C9 1 0.4588(4) 0.1619(3) 1.1258(2) 0.0217(8) Uani d C
C10 1 0.4727(4) 0.2200(3) 1.0409(3) 0.0209(8) Uani d C
C11 1 0.3752(4) 0.1862(3) 0.9467(3) 0.0210(8) Uani d C
C12 1 0.5406(6) 0.1459(4) 1.3042(3) 0.0362(10) Uani d C
H3 1 0.1323(46) -0.1024(32) 0.8490(29) 0.027(11) Uiso d H
H7 1 0.1834(41) -0.0370(28) 1.0098(24) 0.016(8) Uiso d H
H8 1 0.3448(40) 0.0257(27) 1.1615(26) 0.011(9) Uiso d H
H10 1 0.5567(49) 0.2846(32) 1.0474(27) 0.031(10) Uiso d H
H11 1 0.3873(43) 0.2298(27) 0.8949(27) 0.013(9) Uiso d H
H121 1 0.6160(53) 0.1958(35) 1.3584(31) 0.041(11) Uiso d H
H122 1 0.5730(49) 0.0657(36) 1.3069(29) 0.035(11) Uiso d H
H123 1 0.4137(60) 0.1474(34) 1.3106(30) 0.050(13) Uiso d H

loop_
_atom_type_symbol
_atom_type_description
_atom_type_scat_dispersion_real
_atom_type_scat_dispersion_imag
_atom_type_scat_source
C C 0.0033 0.0016 'Cromer and Mann (1968)'
H H 0.0000 0.0000 'Stewart, Davidson and Simpson (1965)'
O O 0.0106 0.0060 'Cromer and Mann (1968)'
S S 0.1246 0.1234 'Cromer and Mann (1968)'

loop_
_geom_angle_atom_site_label_1
_geom_angle_atom_site_label_2
_geom_angle_atom_site_label_3
_geom_angle
C5 S1 C1 97.3(2)
C2 S3 C1 96.2(2)
C3 S4 C2 89.9(2)
C9 O1 C12 117.4(3)
S2 C1 S3 124.0(2)
S2 C1 S1 122.6(2)
S3 C1 S1 113.4(2)
C5 C2 S4 112.6(3)
C5 C2 S3 118.6(3)
S4 C2 S3 128.8(2)
C4 C3 S4 114.9(3)
C3 C4 C5 109.2(3)
C3 C4 C6 124.1(3)
C5 C4 C6 126.7(3)
C2 C5 C4 113.4(3)
C2 C5 S1 114.4(3)
C4 C5 S1 132.1(3)
C11 C6 C7 117.0(3)
C11 C6 C4 122.4(3)
C7 C6 C4 120.6(3)
C8 C7 C6 121.9(3)
C7 C8 C9 120.0(3)
O1 C9 C10 116.1(3)
O1 C9 C8 124.9(3)
C10 C9 C8 119.0(3)
C11 C10 C9 120.2(3)
C10 C11 C6 121.9(3)

loop_
_geom_bond_atom_site_label_1
_geom_bond_atom_site_label_2
_geom_bond_distance
S1 C5 1.748(4)
S1 C1 1.751(4)
S2 C1 1.634(4)
S3 C2 1.730(4)
S3 C1 1.737(4)
S4 C3 1.713(4)
S4 C2 1.716(4)
O1 C9 1.359(4)
O1 C12 1.432(5)
C2 C5 1.362(5)
C3 C4 1.366(5)
C4 C5 1.433(5)
C4 C6 1.471(5)
C6 C11 1.394(5)
C6 C7 1.401(5)
C7 C8 1.379(5)
C8 C9 1.396(5)
C9 C10 1.391(5)
C10 C11 1.382(5)

loop_
_cod_related_entry_id
_cod_related_entry_database
_cod_related_entry_code
1 ChemSpider 9088746
